data_2240601
loop_
_publ_author_name
'Raja, R.'
'Suresh, M.'
'Raghunathan, R.'
'SubbiahPandi, A.'

_publ_section_title
;
 Crystal structures of methyl
 3-(4-isopropylphenyl)-1-methyl-1,2,3,3a,4,9b-hexahydrothiochromeno[4,3-<i>b</i>]pyrrole-3a-carboxylate,
 methyl
 1-methyl-3-(<i>o</i>-tolyl)-1,2,3,3a,4,9b-hexahydrothiochromeno[4,3-<i>b</i>]pyrrole-3a-carboxylate
 and methyl
 1-methyl-3-(<i>o</i>-tolyl)-3,3a,4,9b-tetrahydro-1<i>H</i>-thiochromeno[4,3-<i>c</i>]isoxazole-3a-carboxylate
;
_journal_coeditor_code SU5106
_journal_issue 6
_journal_name_full 'Acta Crystallographica Section E'
_journal_page_first 574
_journal_page_last 577
_journal_paper_doi 10.1107/S2056989015008063
_journal_volume 71
_journal_year 2015
_chemical_formula_iupac 'C21 H21 N O2 S'
_chemical_formula_moiety 'C21 H21 N O2 S'
_chemical_formula_sum 'C21 H21 N O2 S'
_chemical_formula_weight 351.45
_chemical_name_systematic
'Methyl 1-methyl-3-(<i>o</i>-tolyl)-1,2,3,3a,4,9b-hexahydrothiochromeno[4,3-<i>b</i>]pyrrole-3a-carboxylate'
_space_group_IT_number 2
_symmetry_cell_setting triclinic
_symmetry_space_group_name_Hall '-P 1'
_symmetry_space_group_name_H-M 'P -1'
_atom_sites_solution_hydrogens geom
_atom_sites_solution_primary direct
_atom_sites_solution_secondary difmap
_audit_creation_method SHELXL97
_cell_angle_alpha 104.5540(10)
_cell_angle_beta 90.9830(10)
_cell_angle_gamma 90.1340(10)
_cell_formula_units_Z 2
_cell_length_a 8.1882(3)
_cell_length_b 10.4987(4)
_cell_length_c 10.9594(4)
_cell_measurement_reflns_used 2790
_cell_measurement_temperature 293(2)
_cell_measurement_theta_max 25.00
_cell_measurement_theta_min 1.92
_cell_volume 911.74(6)
_computing_cell_refinement
;
<i>SAINT</i> (Bruker, 2008)
;
_computing_data_collection
;
<i>APEX2</i> (Bruker, 2008)
;
_computing_data_reduction
;
<i>SAINT</i> (Bruker, 2008)
;
_computing_molecular_graphics
;
<i>ORTEP-3</i> for Windows (Farrugia, 2012)
;
_computing_publication_material
;
<i>SHELXL97</i> (Sheldrick, 2008) and <i>PLATON</i> (Spek, 2009)
;
_computing_structure_refinement
;
SHELXL97 (Sheldrick, 2008)
;
_computing_structure_solution
;
SHELXS97 (Sheldrick, 2008)
;
_diffrn_ambient_temperature 293(2)
_diffrn_measured_fraction_theta_full 1.000
_diffrn_measured_fraction_theta_max 1.000
_diffrn_measurement_device_type 'Bruker SMART APEXII CCD'
_diffrn_measurement_method '\w and \f scans'
_diffrn_radiation_monochromator graphite
_diffrn_radiation_source 'fine-focus sealed tube'
_diffrn_radiation_type MoK\a
_diffrn_radiation_wavelength 0.71073
_diffrn_reflns_av_R_equivalents 0.0196
_diffrn_reflns_av_sigmaI/netI 0.0123
_diffrn_reflns_limit_h_max 9
_diffrn_reflns_limit_h_min -9
_diffrn_reflns_limit_k_max 12
_diffrn_reflns_limit_k_min -12
_diffrn_reflns_limit_l_max 13
_diffrn_reflns_limit_l_min -13
_diffrn_reflns_number 19010
_diffrn_reflns_theta_full 25.00
_diffrn_reflns_theta_max 25.00
_diffrn_reflns_theta_min 1.92
_diffrn_standards_interval_count 0
_diffrn_standards_interval_time 0
_diffrn_standards_number 0
_exptl_absorpt_coefficient_mu 0.191
_exptl_absorpt_correction_T_max 0.953
_exptl_absorpt_correction_T_min 0.935
_exptl_absorpt_correction_type multi-scan
_exptl_absorpt_process_details
;
(<i>SADABS</i>; Bruker, 2008)
;
_exptl_crystal_colour colourless
_exptl_crystal_density_diffrn 1.280
_exptl_crystal_density_method 'not measured'
_exptl_crystal_description block
_exptl_crystal_F_000 372
_exptl_crystal_size_max 0.35
_exptl_crystal_size_mid 0.30
_exptl_crystal_size_min 0.25
_refine_diff_density_max 0.259
_refine_diff_density_min -0.317
_refine_ls_extinction_method none
_refine_ls_goodness_of_fit_ref 1.066
_refine_ls_hydrogen_treatment constr
_refine_ls_matrix_type full
_refine_ls_number_parameters 229
_refine_ls_number_reflns 3210
_refine_ls_number_restraints 0
_refine_ls_restrained_S_all 1.066
_refine_ls_R_factor_all 0.0445
_refine_ls_R_factor_gt 0.0383
_refine_ls_shift/su_max 0.000
_refine_ls_shift/su_mean 0.000
_refine_ls_structure_factor_coef Fsqd
_refine_ls_weighting_details 'calc w=1/[\s^2^(Fo^2^)+(0.0591P)^2^+0.2766P] where P=(Fo^2^+2Fc^2^)/3'
_refine_ls_weighting_scheme calc
_refine_ls_wR_factor_gt 0.1075
_refine_ls_wR_factor_ref 0.1147
_reflns_number_gt 2790
_reflns_number_total 3210
_reflns_threshold_expression I>2sigma(I)
_cod_data_source_file su5106sup1.cif
_cod_data_source_block II
_cod_database_code 2240601

loop_
_symmetry_equiv_pos_as_xyz
'x, y, z'
'-x, -y, -z'

loop_
_atom_site_type_symbol
_atom_site_label
_atom_site_fract_x
_atom_site_fract_y
_atom_site_fract_z
_atom_site_U_iso_or_equiv
_atom_site_adp_type
_atom_site_calc_flag
_atom_site_refinement_flags
_atom_site_occupancy
_atom_site_symmetry_multiplicity
C C1 0.1321(2) 0.62046(16) 0.33099(15) 0.0424(4) Uani d . 1 1
C C2 0.0560(3) 0.6916(2) 0.43961(18) 0.0589(5) Uani d . 1 1
H H2 -0.0253 0.6509 0.4748 0.071 Uiso calc R 1 1
C C3 0.0976(3) 0.8203(2) 0.4965(2) 0.0759(7) Uani d . 1 1
H H3 0.0434 0.8661 0.5679 0.091 Uiso calc R 1 1
C C4 0.2199(4) 0.8801(2) 0.4468(2) 0.0768(7) Uani d . 1 1
H H4 0.2487 0.9670 0.4845 0.092 Uiso calc R 1 1
C C5 0.2994(3) 0.81250(19) 0.3421(2) 0.0614(5) Uani d . 1 1
H H5 0.3836 0.8534 0.3102 0.074 Uiso calc R 1 1
C C6 0.2560(2) 0.68236(17) 0.28217(16) 0.0444(4) Uani d . 1 1
C C7 0.2650(2) 0.45327(17) 0.09015(16) 0.0435(4) Uani d . 1 1
H H7A 0.1727 0.4687 0.0392 0.052 Uiso calc R 1 1
H H7B 0.3373 0.3921 0.0356 0.052 Uiso calc R 1 1
C C8 0.20327(18) 0.39039(15) 0.19172(15) 0.0389(4) Uani d . 1 1
C C9 0.07923(18) 0.48030(16) 0.27409(15) 0.0397(4) Uani d . 1 1
H H9 0.0487 0.4408 0.3426 0.048 Uiso calc R 1 1
C C10 -0.2119(2) 0.5208(2) 0.2449(2) 0.0627(5) Uani d . 1 1
H H10A -0.3002 0.4990 0.1844 0.094 Uiso calc R 1 1
H H10B -0.2028 0.6148 0.2747 0.094 Uiso calc R 1 1
H H10C -0.2328 0.4835 0.3146 0.094 Uiso calc R 1 1
C C11 -0.0773(2) 0.3283(2) 0.1264(2) 0.0678(6) Uani d . 1 1
H H11A -0.1131 0.3147 0.0392 0.081 Uiso calc R 1 1
H H11B -0.1569 0.2884 0.1702 0.081 Uiso calc R 1 1
C C12 0.0921(2) 0.26691(17) 0.13364(18) 0.0475(4) Uani d . 1 1
H H12 0.0856 0.2166 0.1976 0.057 Uiso calc R 1 1
C C15 0.1522(2) 0.17354(16) 0.01548(17) 0.0480(4) Uani d . 1 1
C C16 0.1305(3) 0.2006(2) -0.10163(19) 0.0648(6) Uani d . 1 1
H H14 0.0742 0.2760 -0.1067 0.078 Uiso calc R 1 1
C C17 0.1898(3) 0.1190(2) -0.2106(2) 0.0800(7) Uani d . 1 1
H H15 0.1722 0.1387 -0.2878 0.096 Uiso calc R 1 1
C C18 0.2745(3) 0.0093(2) -0.2041(2) 0.0790(7) Uani d . 1 1
H H16 0.3181 -0.0447 -0.2767 0.095 Uiso calc R 1 1
C C19 0.2953(3) -0.02130(19) -0.0912(2) 0.0669(6) Uani d . 1 1
H H17 0.3519 -0.0972 -0.0884 0.080 Uiso calc R 1 1
C C20 0.2343(2) 0.05785(17) 0.02048(19) 0.0520(4) Uani d . 1 1
C C21 0.2546(3) 0.0131(2) 0.1378(2) 0.0727(6) Uani d . 1 1
H H19A 0.3050 -0.0719 0.1187 0.109 Uiso calc R 1 1
H H19B 0.1495 0.0075 0.1738 0.109 Uiso calc R 1 1
H H19C 0.3223 0.0748 0.1969 0.109 Uiso calc R 1 1
C C13 0.3469(2) 0.34856(16) 0.26130(16) 0.0431(4) Uani d . 1 1
C C14 0.4427(3) 0.3058(3) 0.4510(2) 0.0920(9) Uani d . 1 1
H H21A 0.4697 0.2173 0.4077 0.138 Uiso calc R 1 1
H H21B 0.4048 0.3074 0.5338 0.138 Uiso calc R 1 1
H H21C 0.5379 0.3609 0.4579 0.138 Uiso calc R 1 1
N N1 -0.06074(15) 0.46851(14) 0.18600(14) 0.0455(4) Uani d . 1 1
O O1 0.47275(15) 0.30893(14) 0.21352(13) 0.0592(4) Uani d . 1 1
O O2 0.31503(18) 0.35417(16) 0.38084(13) 0.0709(4) Uani d . 1 1
S S1 0.37215(5) 0.60605(5) 0.15186(5) 0.05272(17) Uani d . 1 1

loop_
_atom_site_aniso_label
_atom_site_aniso_U_11
_atom_site_aniso_U_22
_atom_site_aniso_U_33
_atom_site_aniso_U_12
_atom_site_aniso_U_13
_atom_site_aniso_U_23
C1 0.0429(9) 0.0469(9) 0.0392(9) 0.0106(7) -0.0039(7) 0.0146(7)
C2 0.0667(12) 0.0659(12) 0.0451(10) 0.0183(10) 0.0044(9) 0.0155(9)
C3 0.1017(18) 0.0676(14) 0.0490(12) 0.0260(13) -0.0033(12) -0.0027(11)
C4 0.112(2) 0.0520(12) 0.0602(14) 0.0051(13) -0.0200(13) 0.0042(10)
C5 0.0735(13) 0.0514(11) 0.0618(12) -0.0055(10) -0.0200(10) 0.0202(10)
C6 0.0452(9) 0.0454(9) 0.0445(9) 0.0049(7) -0.0109(7) 0.0158(7)
C7 0.0355(8) 0.0514(10) 0.0436(9) 0.0035(7) 0.0040(7) 0.0118(7)
C8 0.0316(8) 0.0413(8) 0.0440(9) 0.0044(6) -0.0002(6) 0.0113(7)
C9 0.0332(8) 0.0478(9) 0.0423(9) 0.0069(7) 0.0036(6) 0.0187(7)
C10 0.0335(9) 0.0740(13) 0.0857(15) 0.0107(9) 0.0090(9) 0.0290(11)
C11 0.0379(10) 0.0607(12) 0.0978(16) 0.0003(9) -0.0111(10) 0.0075(11)
C12 0.0390(9) 0.0453(9) 0.0590(11) -0.0005(7) -0.0042(8) 0.0148(8)
C15 0.0458(9) 0.0391(9) 0.0579(11) -0.0027(7) -0.0109(8) 0.0109(8)
C16 0.0859(15) 0.0476(11) 0.0579(12) 0.0018(10) -0.0216(11) 0.0093(9)
C17 0.114(2) 0.0635(14) 0.0567(13) -0.0073(13) -0.0173(13) 0.0061(11)
C18 0.0939(18) 0.0674(14) 0.0630(14) -0.0041(12) -0.0038(12) -0.0067(11)
C19 0.0627(13) 0.0398(10) 0.0896(16) 0.0022(9) -0.0081(11) 0.0011(10)
C20 0.0483(10) 0.0390(9) 0.0684(12) -0.0046(7) -0.0104(8) 0.0138(8)
C21 0.0836(16) 0.0532(12) 0.0876(16) 0.0003(11) -0.0119(12) 0.0305(11)
C13 0.0373(9) 0.0401(9) 0.0509(10) 0.0046(7) -0.0028(7) 0.0100(7)
C14 0.0858(17) 0.131(2) 0.0647(14) 0.0513(16) -0.0112(12) 0.0354(15)
N1 0.0286(7) 0.0527(8) 0.0573(9) 0.0047(6) -0.0002(6) 0.0176(7)
O1 0.0374(7) 0.0683(9) 0.0731(9) 0.0151(6) 0.0019(6) 0.0197(7)
O2 0.0618(9) 0.1045(12) 0.0516(8) 0.0386(8) 0.0005(6) 0.0289(8)
S1 0.0402(3) 0.0558(3) 0.0645(3) -0.00397(19) 0.0072(2) 0.0190(2)

loop_
_atom_type_symbol
_atom_type_description
_atom_type_scat_dispersion_real
_atom_type_scat_dispersion_imag
_atom_type_scat_source
C C 0.0033 0.0016 'International Tables Vol C Tables 4.2.6.8 and 6.1.1.4'
H H 0.0000 0.0000 'International Tables Vol C Tables 4.2.6.8 and 6.1.1.4'
N N 0.0061 0.0033 'International Tables Vol C Tables 4.2.6.8 and 6.1.1.4'
O O 0.0106 0.0060 'International Tables Vol C Tables 4.2.6.8 and 6.1.1.4'
S S 0.1246 0.1234 'International Tables Vol C Tables 4.2.6.8 and 6.1.1.4'

loop_
_geom_angle_atom_site_label_1
_geom_angle_atom_site_label_2
_geom_angle_atom_site_label_3
_geom_angle
C6 C1 C2 117.86(17)
C6 C1 C9 123.26(15)
C2 C1 C9 118.87(16)
C3 C2 C1 122.0(2)
C3 C2 H2 119.0
C1 C2 H2 119.0
C4 C3 C2 119.3(2)
C4 C3 H3 120.3
C2 C3 H3 120.3
C5 C4 C3 120.2(2)
C5 C4 H4 119.9
C3 C4 H4 119.9
C4 C5 C6 120.9(2)
C4 C5 H5 119.5
C6 C5 H5 119.5
C1 C6 C5 119.60(18)
C1 C6 S1 124.27(13)
C5 C6 S1 116.06(15)
C8 C7 S1 113.57(12)
C8 C7 H7A 108.9
S1 C7 H7A 108.9
C8 C7 H7B 108.9
S1 C7 H7B 108.9
H7A C7 H7B 107.7
C13 C8 C7 109.75(13)
C13 C8 C9 115.80(13)
C7 C8 C9 110.26(13)
C13 C8 C12 109.12(13)
C7 C8 C12 111.39(14)
C9 C8 C12 100.21(12)
N1 C9 C1 113.43(13)
N1 C9 C8 101.16(13)
C1 C9 C8 116.72(13)
N1 C9 H9 108.4
C1 C9 H9 108.4
C8 C9 H9 108.4
N1 C10 H10A 109.5
N1 C10 H10B 109.5
H10A C10 H10B 109.5
N1 C10 H10C 109.5
H10A C10 H10C 109.5
H10B C10 H10C 109.5
N1 C11 C12 106.89(14)
N1 C11 H11A 110.3
C12 C11 H11A 110.3
N1 C11 H11B 110.3
C12 C11 H11B 110.3
H11A C11 H11B 108.6
C15 C12 C11 117.07(16)
C15 C12 C8 116.40(14)
C11 C12 C8 102.78(13)
C15 C12 H12 106.6
C11 C12 H12 106.6
C8 C12 H12 106.6
C16 C15 C20 118.02(18)
C16 C15 C12 121.01(16)
C20 C15 C12 120.96(17)
C17 C16 C15 122.0(2)
C17 C16 H14 119.0
C15 C16 H14 119.0
C18 C17 C16 119.5(2)
C18 C17 H15 120.2
C16 C17 H15 120.2
C19 C18 C17 119.9(2)
C19 C18 H16 120.1
C17 C18 H16 120.1
C18 C19 C20 122.1(2)
C18 C19 H17 119.0
C20 C19 H17 119.0
C19 C20 C15 118.43(19)
C19 C20 C21 118.35(18)
C15 C20 C21 123.19(19)
C20 C21 H19A 109.5
C20 C21 H19B 109.5
H19A C21 H19B 109.5
C20 C21 H19C 109.5
H19A C21 H19C 109.5
H19B C21 H19C 109.5
O1 C13 O2 122.96(16)
O1 C13 C8 124.25(16)
O2 C13 C8 112.71(14)
O2 C14 H21A 109.5
O2 C14 H21B 109.5
H21A C14 H21B 109.5
O2 C14 H21C 109.5
H21A C14 H21C 109.5
H21B C14 H21C 109.5
C10 N1 C11 110.79(15)
C10 N1 C9 114.21(15)
C11 N1 C9 105.48(13)
C13 O2 C14 115.82(16)
C6 S1 C7 102.79(8)

loop_
_geom_bond_atom_site_label_1
_geom_bond_atom_site_label_2
_geom_bond_distance
C1 C6 1.389(3)
C1 C2 1.394(2)
C1 C9 1.506(2)
C2 C3 1.377(3)
C2 H2 0.9300
C3 C4 1.372(4)
C3 H3 0.9300
C4 C5 1.364(3)
C4 H4 0.9300
C5 C6 1.401(3)
C5 H5 0.9300
C6 S1 1.7495(18)
C7 C8 1.522(2)
C7 S1 1.7967(17)
C7 H7A 0.9700
C7 H7B 0.9700
C8 C13 1.516(2)
C8 C9 1.531(2)
C8 C12 1.573(2)
C9 N1 1.470(2)
C9 H9 0.9800
C10 N1 1.450(2)
C10 H10A 0.9600
C10 H10B 0.9600
C10 H10C 0.9600
C11 N1 1.458(2)
C11 C12 1.540(2)
C11 H11A 0.9700
C11 H11B 0.9700
C12 C15 1.505(3)
C12 H12 0.9800
C15 C16 1.391(3)
C15 C20 1.402(2)
C16 C17 1.380(3)
C16 H14 0.9300
C17 C18 1.362(4)
C17 H15 0.9300
C18 C19 1.362(3)
C18 H16 0.9300
C19 C20 1.397(3)
C19 H17 0.9300
C20 C21 1.483(3)
C21 H19A 0.9600
C21 H19B 0.9600
C21 H19C 0.9600
C13 O1 1.192(2)
C13 O2 1.327(2)
C14 O2 1.453(2)
C14 H21A 0.9600
C14 H21B 0.9600
C14 H21C 0.9600

loop_
_geom_torsion_atom_site_label_1
_geom_torsion_atom_site_label_2
_geom_torsion_atom_site_label_3
_geom_torsion_atom_site_label_4
_geom_torsion
C6 C1 C2 C3 1.6(3)
C9 C1 C2 C3 -179.75(17)
C1 C2 C3 C4 -1.4(3)
C2 C3 C4 C5 -0.1(3)
C3 C4 C5 C6 1.3(3)
C2 C1 C6 C5 -0.4(2)
C9 C1 C6 C5 -178.98(15)
C2 C1 C6 S1 176.50(12)
C9 C1 C6 S1 -2.1(2)
C4 C5 C6 C1 -1.0(3)
C4 C5 C6 S1 -178.16(16)
S1 C7 C8 C13 -66.15(15)
S1 C7 C8 C9 62.56(15)
S1 C7 C8 C12 172.89(10)
C6 C1 C9 N1 -94.84(18)
C2 C1 C9 N1 86.56(18)
C6 C1 C9 C8 22.2(2)
C2 C1 C9 C8 -156.42(15)
C13 C8 C9 N1 -163.87(13)
C7 C8 C9 N1 70.79(15)
C12 C8 C9 N1 -46.69(14)
C13 C8 C9 C1 72.56(18)
C7 C8 C9 C1 -52.78(18)
C12 C8 C9 C1 -170.27(13)
N1 C11 C12 C15 -133.89(17)
N1 C11 C12 C8 -5.0(2)
C13 C8 C12 C15 -77.38(18)
C7 C8 C12 C15 43.94(19)
C9 C8 C12 C15 160.58(14)
C13 C8 C12 C11 153.30(16)
C7 C8 C12 C11 -85.38(18)
C9 C8 C12 C11 31.27(17)
C11 C12 C15 C16 41.8(3)
C8 C12 C15 C16 -80.2(2)
C11 C12 C15 C20 -139.27(18)
C8 C12 C15 C20 98.65(19)
C20 C15 C16 C17 -1.4(3)
C12 C15 C16 C17 177.5(2)
C15 C16 C17 C18 -0.9(4)
C16 C17 C18 C19 2.1(4)
C17 C18 C19 C20 -1.0(4)
C18 C19 C20 C15 -1.3(3)
C18 C19 C20 C21 176.6(2)
C16 C15 C20 C19 2.5(3)
C12 C15 C20 C19 -176.46(17)
C16 C15 C20 C21 -175.41(19)
C12 C15 C20 C21 5.7(3)
C7 C8 C13 O1 -34.2(2)
C9 C8 C13 O1 -159.81(16)
C12 C8 C13 O1 88.1(2)
C7 C8 C13 O2 149.08(15)
C9 C8 C13 O2 23.5(2)
C12 C8 C13 O2 -88.61(17)
C12 C11 N1 C10 -149.04(17)
C12 C11 N1 C9 -25.0(2)
C1 C9 N1 C10 -66.85(19)
C8 C9 N1 C10 167.34(14)
C1 C9 N1 C11 171.26(15)
C8 C9 N1 C11 45.45(17)
O1 C13 O2 C14 -1.3(3)
C8 C13 O2 C14 175.43(19)
C1 C6 S1 C7 10.31(16)
C5 C6 S1 C7 -172.73(13)
C8 C7 S1 C6 -40.14(13)

_cod_database_fobs_code 2240601
